data_7031537
loop_
_publ_author_name
'Bru\~na, Sonia'
'Cuadrado, Isabel'
'Delgado, Esther'
'G\'omez-Garc\'ia, Carlos J'
'Hern\'andez, Diego'
'Hern\'andez, Elisa'
'Llusar, Rosa'
'Mart\'in, Avelino'
'Men\'endez, Nieves'
'Polo, Victor'
'Zamora, F\'elix'

_publ_section_title
;
 New insights into the chemistry of di- and trimetallic iron dithiolene
 derivatives. Structural, M\"ossbauer, magnetic, electrochemical and
 theoretical studies.
;
_journal_issue 35
_journal_name_full 'Dalton transactions (Cambridge, England : 2003)'
_journal_page_first 13187
_journal_page_last 13195
_journal_paper_doi 10.1039/c4dt01462f
_journal_volume 43
_journal_year 2014
_chemical_compound_source 'synthesis as described'
_chemical_formula_moiety 'C24 H8 Cl8 Fe2 S8, 4(H2 O), C3 H6 O'
_chemical_formula_sum 'C27 H22 Cl8 Fe2 O5 S8'
_chemical_formula_weight 1078.23
_chemical_name_systematic
;
 ?
;
_space_group_IT_number 2
_symmetry_cell_setting triclinic
_symmetry_Int_Tables_number 2
_symmetry_space_group_name_Hall '-P 1'
_symmetry_space_group_name_H-M 'P -1'
_atom_sites_solution_hydrogens geom
_atom_sites_solution_primary direct
_atom_sites_solution_secondary difmap
_audit_conform_dict_location ftp://ftp.iucr.org/pub/cif_core.dic
_audit_conform_dict_name cif_core.dic
_audit_conform_dict_version 2.4
_audit_creation_date 2013-01-14T11:38:46-00:00
_audit_creation_method 'WinGX routine CIF_UPDATE'
_cell_angle_alpha 68.868(17)
_cell_angle_beta 82.287(18)
_cell_angle_gamma 74.817(8)
_cell_formula_units_Z 1
_cell_length_a 10.590(2)
_cell_length_b 10.8710(10)
_cell_length_c 14.426(4)
_cell_measurement_reflns_used 70
_cell_measurement_temperature 200(2)
_cell_measurement_theta_max 20
_cell_measurement_theta_min 3
_cell_measurement_wavelength 0.71073
_cell_volume 1493.6(5)
_computing_cell_refinement 'Dirax/lsq (Duisenberg & Schreurs, 1989-2000)'
_computing_data_collection 'Collect (Bruker AXS BV, 1997-2004)'
_computing_data_reduction 'EvalCCD (Duisenberg & Schreurs 1990-2000)'
_computing_molecular_graphics 'Ortep-3 for Windows (Farrugia, 1997)'
_computing_publication_material 'WinGX publication routines (Farrugia, 1999)'
_computing_structure_refinement 'SHELXL-2014 (Sheldrick, 2014)'
_computing_structure_solution 'SHELXS-97 (Sheldrick, 2008)'
_diffrn_ambient_temperature 200(2)
_diffrn_detector 'CCD plate'
_diffrn_detector_area_resol_mean 9
_diffrn_measured_fraction_theta_full 0.998
_diffrn_measured_fraction_theta_max 0.996
_diffrn_measurement_device '95mm CCD camera on \k-goniostat'
_diffrn_measurement_device_type KappaCCD
_diffrn_measurement_method 'CCD rotation images, thick slices'
_diffrn_orient_matrix_type X=UH
_diffrn_orient_matrix_UB_11 0.01
_diffrn_orient_matrix_UB_12 0
_diffrn_orient_matrix_UB_13 0
_diffrn_orient_matrix_UB_21 0
_diffrn_orient_matrix_UB_22 0.01
_diffrn_orient_matrix_UB_23 0
_diffrn_orient_matrix_UB_31 0
_diffrn_orient_matrix_UB_32 0
_diffrn_orient_matrix_UB_33 0.01
_diffrn_radiation_monochromator graphite
_diffrn_radiation_probe x-ray
_diffrn_radiation_type MoK\a
_diffrn_radiation_wavelength 0.71073
_diffrn_reflns_av_R_equivalents 0.1155
_diffrn_reflns_av_unetI/netI 0.1313
_diffrn_reflns_limit_h_max 13
_diffrn_reflns_limit_h_min -13
_diffrn_reflns_limit_k_max 14
_diffrn_reflns_limit_k_min -12
_diffrn_reflns_limit_l_max 18
_diffrn_reflns_limit_l_min 0
_diffrn_reflns_number 31995
_diffrn_reflns_reduction_process
;
 Scaled and merged with Sortav
 R.H. Blessing, (1987) Cryst. Rev. 1, 3-58
 R.H. Blessing, (1989) J. Appl. Cryst. 22, 396-397
;
_diffrn_reflns_theta_full 25
_diffrn_reflns_theta_max 27.5
_diffrn_reflns_theta_min 3.03
_diffrn_source 'Enraf Nonius FR590'
_exptl_absorpt_coefficient_mu 1.148
_exptl_absorpt_correction_T_max 0.718
_exptl_absorpt_correction_T_min 0.534
_exptl_absorpt_correction_type multi-scan
_exptl_absorpt_process_details
;
 R.H. Blessing, Acta Cryst. (1995), A51, 33-38
;
_exptl_crystal_colour 'dark violet'
_exptl_crystal_density_diffrn 1.199
_exptl_crystal_density_method 'not measured'
_exptl_crystal_description prism
_exptl_crystal_F_000 540
_exptl_crystal_size_max 0.35
_exptl_crystal_size_mid 0.17
_exptl_crystal_size_min 0.15
_platon_squeeze_details
;The complex crystallized with four water molecules and one of acetone.
Due to the poor quality of the crystal, all of them presented severe
disorder and it was not posible to define a sensible chemical model, so 
Squeeze procedure was performed to remove their contribution to the structure
factors.
;
_refine_diff_density_max 0.739
_refine_diff_density_min -1.115
_refine_diff_density_rms 0.138
_refine_ls_extinction_method none
_refine_ls_goodness_of_fit_ref 0.923
_refine_ls_hydrogen_treatment constr
_refine_ls_matrix_type full
_refine_ls_number_parameters 190
_refine_ls_number_reflns 6825
_refine_ls_number_restraints 0
_refine_ls_restrained_S_all 0.923
_refine_ls_R_factor_all 0.1360
_refine_ls_R_factor_gt 0.0857
_refine_ls_shift/su_max 0
_refine_ls_shift/su_mean 0
_refine_ls_structure_factor_coef Fsqd
_refine_ls_weighting_details "'w=1/[\s^2^(Fo^2^)+(0.0500P)^2^+15.0000P] where P=(Fo^2^+2Fc^2^)/3"
_refine_ls_weighting_scheme calc
_refine_ls_wR_factor_gt 0.2192
_refine_ls_wR_factor_ref 0.2339
_reflns_number_gt 3739
_reflns_number_total 6825
_reflns_threshold_expression >2\s(I)
_cod_data_source_file c4dt01462f2.cif
_cod_data_source_block 2
_cod_depositor_comments 'Adding full bibliography for 7031537--7031538.cif.'
_cod_database_code 7031537

loop_
_symmetry_equiv_pos_as_xyz
'x, y, z'
'-x, -y, -z'

loop_
_atom_site_label
_atom_site_type_symbol
_atom_site_fract_x
_atom_site_fract_y
_atom_site_fract_z
_atom_site_U_iso_or_equiv
_atom_site_adp_type
_atom_site_occupancy
_atom_site_site_symmetry_order
_atom_site_calc_flag
_atom_site_refinement_flags_posn
_atom_site_refinement_flags_adp
C1 C 0.3547(7) 0.4300(8) 0.6910(5) 0.0397(17) Uani 1 1 d . .
C2 C 0.3687(7) 0.2978(8) 0.6913(5) 0.0430(18) Uani 1 1 d . .
C3 C 0.3679(8) 0.1903(8) 0.7839(6) 0.0467(19) Uani 1 1 d . .
C4 C 0.3537(8) 0.2156(10) 0.8736(6) 0.054(2) Uani 1 1 d . .
H4 H 0.3546 0.1431 0.9351 0.065 Uiso 1 1 calc R U
C5 C 0.3385(8) 0.3451(9) 0.8726(5) 0.0463(19) Uani 1 1 d . .
H5 H 0.3276 0.3629 0.9333 0.056 Uiso 1 1 calc R U
C6 C 0.3391(7) 0.4513(8) 0.7815(5) 0.0418(18) Uani 1 1 d . .
C7 C 0.3454(7) 0.5141(8) 0.2370(6) 0.0431(18) Uani 1 1 d . .
C8 C 0.3568(8) 0.4961(8) 0.1442(6) 0.0477(19) Uani 1 1 d . .
C9 C 0.3541(9) 0.5997(10) 0.0566(6) 0.059(2) Uani 1 1 d . .
H9 H 0.3664 0.5810 -0.0039 0.071 Uiso 1 1 calc R U
C10 C 0.3331(9) 0.7373(10) 0.0532(6) 0.057(2) Uani 1 1 d . .
H10 H 0.3279 0.8110 -0.0079 0.069 Uiso 1 1 calc R U
C11 C 0.3212(8) 0.7559(9) 0.1418(6) 0.050(2) Uani 1 1 d . .
C12 C 0.3255(7) 0.6500(8) 0.2352(5) 0.0386(17) Uani 1 1 d . .
S1 S 0.36724(18) 0.56306(18) 0.57532(13) 0.0374(4) Uani 1 1 d . .
S2 S 0.3822(2) 0.26951(19) 0.57836(14) 0.0411(5) Uani 1 1 d . .
S3 S 0.3522(2) 0.3822(2) 0.35229(14) 0.0430(5) Uani 1 1 d . .
S4 S 0.31792(19) 0.67633(19) 0.34951(13) 0.0405(4) Uani 1 1 d . .
Cl1 Cl 0.3143(2) 0.6148(2) 0.78326(15) 0.0564(6) Uani 1 1 d . .
Cl2 Cl 0.3885(2) 0.0247(2) 0.78971(16) 0.0605(6) Uani 1 1 d . .
Cl3 Cl 0.3800(3) 0.3295(3) 0.14630(17) 0.0677(7) Uani 1 1 d . .
Cl4 Cl 0.2969(2) 0.9230(2) 0.13874(17) 0.0602(6) Uani 1 1 d . .
Fe1 Fe 0.39131(10) 0.46837(10) 0.45868(7) 0.0350(3) Uani 1 1 d . .

loop_
_atom_site_aniso_label
_atom_site_aniso_U_11
_atom_site_aniso_U_22
_atom_site_aniso_U_33
_atom_site_aniso_U_23
_atom_site_aniso_U_13
_atom_site_aniso_U_12
C1 0.032(4) 0.044(4) 0.044(4) -0.019(3) 0.003(3) -0.004(3)
C2 0.037(4) 0.051(5) 0.038(4) -0.017(4) 0.006(3) -0.006(3)
C3 0.043(4) 0.044(4) 0.047(5) -0.011(4) -0.001(3) -0.005(4)
C4 0.049(5) 0.073(6) 0.028(4) -0.007(4) 0.008(3) -0.013(4)
C5 0.046(5) 0.069(6) 0.028(4) -0.025(4) 0.002(3) -0.011(4)
C6 0.036(4) 0.048(4) 0.040(4) -0.024(4) 0.003(3) 0.003(3)
C7 0.037(4) 0.055(5) 0.042(4) -0.026(4) 0.000(3) -0.006(4)
C8 0.052(5) 0.051(5) 0.042(4) -0.020(4) 0.002(4) -0.011(4)
C9 0.068(6) 0.080(7) 0.038(5) -0.024(5) 0.000(4) -0.027(5)
C10 0.056(5) 0.075(6) 0.035(4) -0.011(4) -0.004(4) -0.016(5)
C11 0.047(5) 0.051(5) 0.046(5) -0.017(4) -0.008(4) -0.001(4)
C12 0.033(4) 0.046(4) 0.029(4) -0.008(3) -0.004(3) -0.001(3)
S1 0.0436(10) 0.0344(9) 0.0344(9) -0.0164(8) 0.0005(7) -0.0033(8)
S2 0.0526(12) 0.0343(10) 0.0365(10) -0.0145(8) 0.0026(8) -0.0090(8)
S3 0.0541(12) 0.0415(10) 0.0364(10) -0.0182(8) 0.0003(8) -0.0101(9)
S4 0.0454(11) 0.0368(10) 0.0357(9) -0.0141(8) -0.0039(8) -0.0002(8)
Cl1 0.0701(14) 0.0546(12) 0.0469(11) -0.0303(10) -0.0002(10) -0.0012(10)
Cl2 0.0801(16) 0.0425(11) 0.0521(12) -0.0075(10) 0.0033(11) -0.0183(11)
Cl3 0.0980(19) 0.0714(16) 0.0497(12) -0.0369(12) 0.0039(12) -0.0266(14)
Cl4 0.0666(14) 0.0437(12) 0.0559(13) -0.0038(10) -0.0104(10) -0.0035(10)
Fe1 0.0403(6) 0.0328(5) 0.0304(5) -0.0136(4) 0.0005(4) -0.0030(4)

loop_
_atom_type_symbol
_atom_type_description
_atom_type_scat_dispersion_real
_atom_type_scat_dispersion_imag
_atom_type_scat_source
C C 0.0033 0.0016 'International Tables Vol C Tables 4.2.6.8 and 6.1.1.4'
H H 0 0 'International Tables Vol C Tables 4.2.6.8 and 6.1.1.4'
S S 0.1246 0.1234 'International Tables Vol C Tables 4.2.6.8 and 6.1.1.4'
Cl Cl 0.1484 0.1585 'International Tables Vol C Tables 4.2.6.8 and 6.1.1.4'
Fe Fe 0.3463 0.8444 'International Tables Vol C Tables 4.2.6.8 and 6.1.1.4'
O O 0.0106 0.006 'International Tables Vol C Tables 4.2.6.8 and 6.1.1.4'

loop_
_exptl_crystal_face_index_h
_exptl_crystal_face_index_k
_exptl_crystal_face_index_l
_exptl_crystal_face_perp_dist
19 -1 0 0.075
1 6 4 0.209
-16 -1 -1 0.125
1 -16 -11 0.233
-1 -1 8 0.046
1 1 -9 0.074

loop_
_geom_angle_atom_site_label_1
_geom_angle_atom_site_label_2
_geom_angle_atom_site_label_3
_geom_angle
_geom_angle_site_symmetry_3
C6 C1 C2 118.5(7) .
C6 C1 S1 122.1(6) .
C2 C1 S1 119.3(6) .
C1 C2 C3 119.2(7) .
C1 C2 S2 119.3(6) .
C3 C2 S2 121.4(6) .
C4 C3 C2 120.6(8) .
C4 C3 Cl2 117.8(6) .
C2 C3 Cl2 121.6(6) .
C5 C4 C3 119.8(7) .
C5 C4 H4 120.1 .
C3 C4 H4 120.1 .
C4 C5 C6 119.8(7) .
C4 C5 H5 120.1 .
C6 C5 H5 120.1 .
C1 C6 C5 122.1(7) .
C1 C6 Cl1 119.5(6) .
C5 C6 Cl1 118.4(6) .
C8 C7 C12 116.5(7) .
C8 C7 S3 124.5(6) .
C12 C7 S3 119.0(5) .
C9 C8 C7 123.0(8) .
C9 C8 Cl3 120.4(7) .
C7 C8 Cl3 116.6(6) .
C8 C9 C10 121.3(8) .
C8 C9 H9 119.3 .
C10 C9 H9 119.3 .
C11 C10 C9 116.2(8) .
C11 C10 H10 121.9 .
C9 C10 H10 121.9 .
C10 C11 C12 124.3(8) .
C10 C11 Cl4 116.6(7) .
C12 C11 Cl4 119.1(6) .
C7 C12 C11 118.7(7) .
C7 C12 S4 118.0(5) .
C11 C12 S4 123.2(6) .
C1 S1 Fe1 105.6(3) .
C1 S1 Fe1 102.8(2) 2_666
Fe1 S1 Fe1 80.55(7) 2_666
C2 S2 Fe1 106.4(3) .
C7 S3 Fe1 104.7(3) .
C12 S4 Fe1 104.2(3) .
S3 Fe1 S1 162.97(9) .
S3 Fe1 S4 88.88(8) .
S1 Fe1 S4 87.93(8) .
S3 Fe1 S2 87.56(8) .
S1 Fe1 S2 89.19(8) .
S4 Fe1 S2 158.12(9) .
S3 Fe1 S1 97.58(8) 2_666
S1 Fe1 S1 99.45(7) 2_666
S4 Fe1 S1 101.32(8) 2_666
S2 Fe1 S1 100.55(8) 2_666

loop_
_geom_bond_atom_site_label_1
_geom_bond_atom_site_label_2
_geom_bond_distance
_geom_bond_site_symmetry_2
C1 C6 1.388(10) .
C1 C2 1.404(11) .
C1 S1 1.787(8) .
C2 C3 1.423(11) .
C2 S2 1.745(8) .
C3 C4 1.399(11) .
C3 Cl2 1.727(8) .
C4 C5 1.369(12) .
C4 H4 0.9500 .
C5 C6 1.402(11) .
C5 H5 0.9500 .
C6 Cl1 1.737(8) .
C7 C8 1.405(10) .
C7 C12 1.428(11) .
C7 S3 1.757(8) .
C8 C9 1.354(12) .
C8 Cl3 1.752(9) .
C9 C10 1.437(13) .
C9 H9 0.9500 .
C10 C11 1.348(11) .
C10 H10 0.9500 .
C11 C12 1.419(11) .
C11 Cl4 1.752(9) .
C12 S4 1.760(7) .
S1 Fe1 2.225(2) .
S1 Fe1 2.494(2) 2_666
S2 Fe1 2.244(2) .
S3 Fe1 2.194(2) .
S4 Fe1 2.244(2) .
Fe1 S1 2.494(2) 2_666

loop_
_platon_squeeze_void_nr
_platon_squeeze_void_average_x
_platon_squeeze_void_average_y
_platon_squeeze_void_average_z
_platon_squeeze_void_volume
_platon_squeeze_void_count_electrons
_platon_squeeze_void_content
1 -0.005 -0.009 0.015 777 181 ' '
